data_1532649
loop_
_publ_author_name
'Bombik, A.'
'Lesniewska, B.'
'Pacyna, A.W.'
'Mayer, J.'

_publ_section_title
;
 Crystal structure of solid solutions RE Fe1-x (Al or Ga)x O3 (RE = Tb,
 Er, Tm) and the correlation between superexchange interaction Fe(+3) -
 O(-2) - Fe(+3) linkage angles and Neel temperature
;
_journal_name_full 'Journal of Magnetism and Magnetic Materials'
_journal_page_first 206
_journal_page_last 219
_journal_volume 257
_journal_year 2003
_chemical_formula_sum 'Er Fe0.97 Ga0.03 O3'
_chemical_name_systematic 'Er ((Fe0.97 Ga0.03) O3)'
_space_group_IT_number 62
_symmetry_space_group_name_Hall '-P 2c 2ab'
_symmetry_space_group_name_H-M 'P b n m'
_cell_angle_alpha 90
_cell_angle_beta 90
_cell_angle_gamma 90
_cell_formula_units_Z 4
_cell_length_a 5.26142
_cell_length_b 5.58102
_cell_length_c 7.59065
_cell_volume 222.893
_citation_journal_id_ASTM JMMMDC
_cod_data_source_file Bombik_JMMMDC_2003_817.cif
_cod_data_source_block Er1Fe0.97Ga0.03O3
_cod_original_cell_volume 222.8925
_cod_original_sg_symbol_Hall '-P 2ac 2n (z,x,y)'
_cod_original_formula_sum 'Er1 Fe0.97 Ga0.03 O3'
_cod_database_code 1532649

loop_
_symmetry_equiv_pos_as_xyz
x,y,z
x+1/2,-y+1/2,-z
-x+1/2,y+1/2,-z+1/2
-x,-y,z+1/2
-x,-y,-z
-x-1/2,y-1/2,z
x-1/2,-y-1/2,z-1/2
x,y,-z-1/2

loop_
_atom_site_label
_atom_site_type_symbol
_atom_site_fract_x
_atom_site_fract_y
_atom_site_fract_z
_atom_site_occupancy
_atom_site_U_iso_or_equiv
O2 O-2 0.3001 0.3022 0.0554 1 0.0
O1 O-2 0.1158 0.4725 0.25 1 0.0
Er1 Er+3 -0.01807 0.06883 0.25 1 0.0
Ga1 Ga+3 0.5 0 0 0.03 0.0
Fe1 Fe+3 0.5 0 0 0.97 0.0
